data_7033783
loop_
_publ_author_name
'Goswami, Soumyabrata'
'Biswas, Soumava'
'Konar, Sanjit'

_publ_section_title
;
 Concomitant spin-canted antiferromagnetic ordering and proton conduction
 in homometallic and homoleptic coordination polymers.
;
_journal_issue 9
_journal_name_full 'Dalton transactions (Cambridge, England : 2003)'
_journal_page_first 3949
_journal_page_last 3953
_journal_paper_doi 10.1039/c4dt03575e
_journal_volume 44
_journal_year 2015
_chemical_formula_moiety 'C12 H15 Co3 N9 O18, 6.5(O)'
_chemical_formula_sum 'C12 H15 Co3 N9 O24.5'
_chemical_formula_weight 854.10
_space_group_crystal_system tetragonal
_space_group_IT_number 86
_space_group_name_Hall '-P 4bc'
_space_group_name_H-M_alt 'P 42/n'
_symmetry_space_group_name_Hall '-P 4bc'
_symmetry_space_group_name_H-M 'P 42/n :2'
_atom_sites_solution_hydrogens mixed
_audit_creation_method SHELXL-2014/6
_audit_update_record
;
2014-12-24 deposited with the CCDC.
2015-01-22 downloaded from the CCDC.
;
_cell_angle_alpha 90
_cell_angle_beta 90
_cell_angle_gamma 90
_cell_formula_units_Z 4
_cell_length_a 14.2040(9)
_cell_length_b 14.2040(9)
_cell_length_c 15.0369(10)
_cell_measurement_temperature 307(2)
_cell_volume 3033.7(3)
_computing_cell_refinement 'Bruker Apex II'
_computing_data_collection 'Bruker Apex II'
_computing_data_reduction SAINT
_computing_molecular_graphics 'Mercury 3.3'
_computing_publication_material 'Shelxl 2014'
_computing_structure_refinement 'SHELXL-2014/6 (Sheldrick, 2014)'
_computing_structure_solution 'SHELXS-2014/6 (Sheldrick, 2014)'
_diffrn_ambient_temperature 307(2)
_diffrn_measured_fraction_theta_full 0.996
_diffrn_measured_fraction_theta_max 0.994
_diffrn_radiation_type MoK\a
_diffrn_radiation_wavelength 0.71073
_diffrn_reflns_av_R_equivalents 0.0522
_diffrn_reflns_av_unetI/netI 0.0459
_diffrn_reflns_Laue_measured_fraction_full 0.996
_diffrn_reflns_Laue_measured_fraction_max 0.994
_diffrn_reflns_limit_h_max 15
_diffrn_reflns_limit_h_min -18
_diffrn_reflns_limit_k_max 19
_diffrn_reflns_limit_k_min -17
_diffrn_reflns_limit_l_max 15
_diffrn_reflns_limit_l_min -20
_diffrn_reflns_number 27274
_diffrn_reflns_point_group_measured_fraction_full 0.996
_diffrn_reflns_point_group_measured_fraction_max 0.994
_diffrn_reflns_theta_full 25.242
_diffrn_reflns_theta_max 29.684
_diffrn_reflns_theta_min 2.439
_exptl_absorpt_coefficient_mu 1.734
_exptl_absorpt_correction_T_max 0.7459
_exptl_absorpt_correction_T_min 0.5831
_exptl_absorpt_correction_type multi-scan
_exptl_absorpt_process_details SADABS
_exptl_crystal_colour PINK
_exptl_crystal_density_diffrn 1.870
_exptl_crystal_description BLOCK
_exptl_crystal_F_000 1708.0
_exptl_crystal_size_max 0.42
_exptl_crystal_size_mid 0.35
_exptl_crystal_size_min 0.29
_refine_diff_density_max 1.072
_refine_diff_density_min -0.637
_refine_diff_density_rms 0.110
_refine_ls_extinction_method none
_refine_ls_goodness_of_fit_ref 0.997
_refine_ls_hydrogen_treatment constr
_refine_ls_matrix_type full
_refine_ls_number_parameters 226
_refine_ls_number_reflns 4264
_refine_ls_number_restraints 0
_refine_ls_restrained_S_all 0.997
_refine_ls_R_factor_all 0.1070
_refine_ls_R_factor_gt 0.0572
_refine_ls_shift/su_max 0.028
_refine_ls_shift/su_mean 0.001
_refine_ls_structure_factor_coef Fsqd
_refine_ls_weighting_details 'w=1/[\s^2^(Fo^2^)+(0.1108P)^2^+1.9700P] where P=(Fo^2^+2Fc^2^)/3'
_refine_ls_weighting_scheme calc
_refine_ls_wR_factor_gt 0.1681
_refine_ls_wR_factor_ref 0.1943
_reflns_Friedel_coverage 0.000
_reflns_number_gt 2477
_reflns_number_total 4264
_reflns_threshold_expression 'I > 2\s(I)'
_cod_data_source_file c4dt03575e2.cif
_cod_data_source_block Complex2
_cod_depositor_comments
;
The following automatic conversions were performed:

'_exptl_absorpt_correction_type' value 'MULTI-SCAN' changed to
'multi-scan' according to
/usr/data/users/saulius/crontab/automatic-downloads/rss-feeds/RSC/lib/dictionaries/cif_core.dic
dictionary named 'cif_core.dic' version 2.4.2 from 2011-04-26.

Automatic conversion script
Id: cif_fix_values 3008 2015-01-20 13:52:24Z robertas 

 Adding full bibliography for 7033782--7033783.cif.
;
_cod_original_cell_volume 3033.7(4)
_cod_original_formula_sum 'C12 H15 Co3 N9 O24.50'
_cod_database_code 7033783
_shelx_space_group_comment
;
The symmetry employed for this shelxl refinement is uniquely defined
by the following loop, which should always be used as a source of
symmetry information in preference to the above space-group names.
They are only intended as comments.
;
_shelxl_version_number 2014/6

loop_
_space_group_symop_operation_xyz
'x, y, z'
'-y, x+1/2, z+1/2'
'-x+1/2, -y+1/2, z'
'y+1/2, -x, z+1/2'
'-x, -y, -z'
'y, -x-1/2, -z-1/2'
'x-1/2, y-1/2, -z'
'-y-1/2, x, -z-1/2'

loop_
_atom_site_label
_atom_site_type_symbol
_atom_site_fract_x
_atom_site_fract_y
_atom_site_fract_z
_atom_site_U_iso_or_equiv
_atom_site_adp_type
_atom_site_occupancy
_atom_site_site_symmetry_order
_atom_site_calc_flag
_atom_site_refinement_flags_posn
_atom_site_refinement_flags_adp
_atom_site_refinement_flags_occupancy
Co1 Co 0.7500 -0.2500 0.43077(5) 0.0444(2) Uani 1 2 d S T P
Co2 Co 0.65418(4) 0.07779(3) 0.24793(3) 0.03273(19) Uani 1 1 d . . .
O1 O 0.6882(2) 0.10316(19) 0.47346(16) 0.0471(7) Uani 1 1 d . . .
O2 O 0.7175(2) 0.17889(18) 0.16267(15) 0.0435(7) Uani 1 1 d . . .
O3 O 0.5325(3) 0.1594(3) 0.2470(2) 0.0612(9) Uani 1 1 d . . .
H3A H 0.5229 0.1902 0.1942 0.092 Uiso 1 1 d R U .
H3B H 0.4792 0.1248 0.2566 0.092 Uiso 1 1 d R U .
O4 O 0.6175(2) -0.0012(2) 0.13628(19) 0.0586(8) Uani 1 1 d . . .
H4A H 0.6240 -0.0656 0.1450 0.088 Uiso 1 1 d R U .
H4B H 0.5556 0.0070 0.1183 0.088 Uiso 1 1 d R U .
O5 O 0.76640(19) -0.01741(19) 0.26857(19) 0.0416(7) Uani 1 1 d . . .
O6 O 0.80353(18) -0.15116(19) 0.3380(2) 0.0488(7) Uani 1 1 d . . .
O7 O 0.8175(3) -0.1743(4) 0.5296(3) 0.122(2) Uani 1 1 d . . .
H7A H 0.8943 -0.1716 0.5315 0.184 Uiso 1 1 d R U .
H7B H 0.8056 -0.0987 0.5357 0.184 Uiso 1 1 d R U .
O8 O 0.4404(2) 0.0302(2) 0.3475(2) 0.0648(9) Uani 1 1 d . . .
O9 O 0.5234(3) -0.2258(2) 0.5055(3) 0.0764(12) Uani 1 1 d . . .
N1 N 0.6345(2) -0.1590(2) 0.4156(2) 0.0377(7) Uani 1 1 d . . .
N2 N 0.59065(19) -0.02413(19) 0.33205(19) 0.0316(6) Uani 1 1 d . . .
N3 N 0.4832(2) -0.0967(2) 0.4267(2) 0.0437(8) Uani 1 1 d . . .
H3 H 0.4280 -0.0984 0.4501 0.052 Uiso 1 1 calc R U .
N4 N 0.7152(2) 0.17396(19) 0.33960(17) 0.0290(6) Uani 1 1 d . . .
N5 N 0.7500 0.2500 0.4729(3) 0.0573(15) Uani 1 2 d S T P
H5 H 0.7500 0.2500 0.5301 0.069 Uiso 1 2 calc R U P
C1 C 0.7500 0.2500 0.2001(3) 0.0322(10) Uani 1 2 d S T P
C2 C 0.7500 0.2500 0.3023(3) 0.0257(9) Uani 1 2 d S T P
C3 C 0.5014(3) -0.0269(3) 0.3670(3) 0.0396(8) Uani 1 1 d . . .
C4 C 0.5459(3) -0.1642(3) 0.4522(3) 0.0457(10) Uani 1 1 d . . .
C5 C 0.7482(2) -0.0854(3) 0.3175(3) 0.0359(8) Uani 1 1 d . . .
C6 C 0.6499(2) -0.0904(2) 0.3584(2) 0.0308(7) Uani 1 1 d . . .
C7 C 0.7158(3) 0.1714(3) 0.4310(2) 0.0356(8) Uani 1 1 d . . .
O11 O 0.7448(3) 0.9787(3) 0.6035(3) 0.0997(14) Uani 1 1 d . . .
O12A O 0.6393(14) 0.0458(14) 0.8318(16) 0.210(7) Uiso 0.5591 1 d . . P
O12B O 0.692(12) -0.014(12) 0.777(8) 0.85(11) Uiso 0.4409 1 d . . P
O13A O 0.5690(14) 0.0771(14) 0.9732(16) 0.233(7) Uiso 0.5802 1 d . . P
O13B O 0.598(3) 0.042(3) 0.899(4) 0.294(15) Uiso 0.4198 1 d . . P
O14A O 0.2500 0.2500 0.2500 0.41(5) Uiso 0.6022 4 d S . P
O14B O 0.313(7) 0.319(7) 0.213(7) 0.20(3) Uiso 0.0994 1 d . . P

loop_
_atom_site_aniso_label
_atom_site_aniso_U_11
_atom_site_aniso_U_22
_atom_site_aniso_U_33
_atom_site_aniso_U_23
_atom_site_aniso_U_13
_atom_site_aniso_U_12
Co1 0.0526(5) 0.0374(4) 0.0433(5) 0.000 0.000 0.0152(3)
Co2 0.0405(3) 0.0276(3) 0.0301(3) 0.00069(18) -0.0004(2) -0.0033(2)
O1 0.0645(18) 0.0495(16) 0.0273(12) 0.0086(12) 0.0085(12) -0.0120(14)
O2 0.0729(19) 0.0370(14) 0.0206(11) -0.0029(10) -0.0003(12) -0.0187(13)
O3 0.054(2) 0.058(2) 0.072(2) 0.0249(15) -0.0026(15) 0.0095(16)
O4 0.083(2) 0.0433(17) 0.0497(16) -0.0078(14) -0.0131(16) -0.0112(16)
O5 0.0348(15) 0.0344(14) 0.0556(16) 0.0041(12) 0.0104(12) -0.0005(12)
O6 0.0345(14) 0.0398(15) 0.072(2) 0.0061(14) 0.0065(13) 0.0091(12)
O7 0.118(3) 0.135(4) 0.114(3) -0.083(3) -0.058(3) 0.075(3)
O8 0.0375(16) 0.073(2) 0.084(2) 0.0354(18) 0.0138(15) 0.0176(15)
O9 0.080(2) 0.057(2) 0.092(3) 0.0375(19) 0.045(2) 0.0182(18)
N1 0.0398(18) 0.0338(17) 0.0395(16) 0.0034(13) 0.0073(13) 0.0073(14)
N2 0.0301(15) 0.0290(15) 0.0358(15) 0.0029(12) 0.0031(12) 0.0001(12)
N3 0.0376(18) 0.0447(19) 0.0488(19) 0.0116(15) 0.0154(14) 0.0048(15)
N4 0.0363(15) 0.0302(14) 0.0205(12) -0.0005(11) 0.0006(11) -0.0022(12)
N5 0.101(4) 0.055(3) 0.0160(17) 0.000 0.000 -0.028(3)
C1 0.044(3) 0.033(3) 0.020(2) 0.000 0.000 -0.005(2)
C2 0.031(2) 0.028(2) 0.0174(18) 0.000 0.000 0.0000(19)
C3 0.035(2) 0.039(2) 0.045(2) 0.0047(17) 0.0048(16) 0.0030(16)
C4 0.053(2) 0.038(2) 0.047(2) 0.0064(18) 0.0147(19) 0.0062(18)
C5 0.0318(19) 0.0323(19) 0.0437(19) -0.0064(16) 0.0024(16) 0.0011(15)
C6 0.0334(18) 0.0245(16) 0.0344(17) -0.0037(14) 0.0021(14) 0.0026(14)
C7 0.043(2) 0.040(2) 0.0239(15) 0.0028(14) 0.0017(14) -0.0076(16)
O11 0.116(4) 0.095(3) 0.088(3) -0.008(2) -0.020(3) 0.012(3)

loop_
_atom_type_symbol
_atom_type_description
_atom_type_scat_dispersion_real
_atom_type_scat_dispersion_imag
_atom_type_scat_source
C C 0.0033 0.0016 'International Tables Vol C Tables 4.2.6.8 and 6.1.1.4'
H H 0.0000 0.0000 'International Tables Vol C Tables 4.2.6.8 and 6.1.1.4'
Co Co 0.3494 0.9721 'International Tables Vol C Tables 4.2.6.8 and 6.1.1.4'
N N 0.0061 0.0033 'International Tables Vol C Tables 4.2.6.8 and 6.1.1.4'
O O 0.0106 0.0060 'International Tables Vol C Tables 4.2.6.8 and 6.1.1.4'

loop_
_geom_angle_atom_site_label_1
_geom_angle_atom_site_label_2
_geom_angle_atom_site_label_3
_geom_angle
_geom_angle_site_symmetry_1
_geom_angle_site_symmetry_3
O7 Co1 O7 88.2(4) . 3_645
O7 Co1 N1 96.89(14) . .
O7 Co1 N1 92.04(14) 3_645 .
O7 Co1 N1 92.04(14) . 3_645
O7 Co1 N1 96.89(14) 3_645 3_645
N1 Co1 N1 167.57(17) . 3_645
O7 Co1 O6 169.29(14) . 3_645
O7 Co1 O6 87.9(2) 3_645 3_645
N1 Co1 O6 93.20(11) . 3_645
N1 Co1 O6 78.56(11) 3_645 3_645
O7 Co1 O6 87.9(2) . .
O7 Co1 O6 169.29(14) 3_645 .
N1 Co1 O6 78.56(11) . .
N1 Co1 O6 93.20(11) 3_645 .
O6 Co1 O6 97.69(17) 3_645 .
O3 Co2 O4 94.99(14) . .
O3 Co2 O5 169.70(12) . .
O4 Co2 O5 87.82(13) . .
O3 Co2 N2 91.78(12) . .
O4 Co2 N2 90.37(11) . .
O5 Co2 N2 78.28(10) . .
O3 Co2 O2 88.32(13) . .
O4 Co2 O2 89.06(11) . .
O5 Co2 O2 101.66(11) . .
N2 Co2 O2 179.43(10) . .
O3 Co2 N4 89.15(13) . .
O4 Co2 N4 165.88(12) . .
O5 Co2 N4 90.49(11) . .
N2 Co2 N4 103.01(11) . .
O2 Co2 N4 77.55(10) . .
C1 O2 Co2 115.6(2) . .
Co2 O3 H3A 113.3 . .
Co2 O3 H3B 112.8 . .
H3A O3 H3B 105.6 . .
Co2 O4 H4A 113.1 . .
Co2 O4 H4B 113.8 . .
H4A O4 H4B 104.9 . .
C5 O5 Co2 115.3(2) . .
C5 O6 Co1 115.3(2) . .
Co1 O7 H7A 120.0 . .
Co1 O7 H7B 120.0 . .
H7A O7 H7B 96.7 . .
C6 N1 C4 116.9(3) . .
C6 N1 Co1 113.3(2) . .
C4 N1 Co1 129.7(3) . .
C6 N2 C3 116.9(3) . .
C6 N2 Co2 113.2(2) . .
C3 N2 Co2 129.8(2) . .
C3 N3 C4 124.9(3) . .
C3 N3 H3 117.5 . .
C4 N3 H3 117.5 . .
C2 N4 C7 116.5(3) . .
C2 N4 Co2 113.9(2) . .
C7 N4 Co2 129.3(2) . .
C7 N5 C7 125.3(4) . 3_655
C7 N5 H5 117.3 . .
C7 N5 H5 117.3 3_655 .
O2 C1 O2 126.3(4) 3_655 .
O2 C1 C2 116.9(2) 3_655 .
O2 C1 C2 116.9(2) . .
N4 C2 N4 129.5(4) . 3_655
N4 C2 C1 115.25(19) . .
N4 C2 C1 115.25(19) 3_655 .
O8 C3 N3 120.4(3) . .
O8 C3 N2 122.9(3) . .
N3 C3 N2 116.6(3) . .
O9 C4 N3 120.9(4) . .
O9 C4 N1 122.5(4) . .
N3 C4 N1 116.6(3) . .
O5 C5 O6 126.3(3) . .
O5 C5 C6 117.8(3) . .
O6 C5 C6 116.0(3) . .
N1 C6 N2 128.0(3) . .
N1 C6 C5 116.7(3) . .
N2 C6 C5 115.3(3) . .
O1 C7 N5 121.3(3) . .
O1 C7 N4 122.6(3) . .
N5 C7 N4 116.1(3) . .
O13B O12A O12B 139(7) . .
O12A O13B O13A 153(4) . .
O14B O14A O14B 135(8) . 3
O14B O14A O14B 99(3) . 8_656
O14B O14A O14B 99(3) 3 8_656
O14B O14A O14B 99(3) . 6_566
O14B O14A O14B 99(3) 3 6_566
O14B O14A O14B 135(8) 8_656 6_566

loop_
_geom_bond_atom_site_label_1
_geom_bond_atom_site_label_2
_geom_bond_distance
_geom_bond_site_symmetry_2
Co1 O7 2.069(4) .
Co1 O7 2.069(4) 3_645
Co1 N1 2.101(3) .
Co1 N1 2.101(3) 3_645
Co1 O6 2.121(3) 3_645
Co1 O6 2.121(3) .
Co2 O3 2.081(3) .
Co2 O4 2.086(3) .
Co2 O5 2.113(3) .
Co2 N2 2.124(3) .
Co2 O2 2.125(2) .
Co2 N4 2.125(3) .
O1 C7 1.225(4) .
O2 C1 1.245(3) .
O3 H3A 0.9168 .
O3 H3B 0.9144 .
O4 H4A 0.9273 .
O4 H4B 0.9284 .
O5 C5 1.241(5) .
O6 C5 1.259(4) .
O7 H7A 1.0932 .
O7 H7B 1.0913 .
O8 C3 1.222(4) .
O9 C4 1.229(5) .
N1 C6 1.319(4) .
N1 C4 1.374(5) .
N2 C6 1.323(4) .
N2 C3 1.373(5) .
N3 C3 1.363(5) .
N3 C4 1.364(5) .
N3 H3 0.8600 .
N4 C2 1.313(3) .
N4 C7 1.375(4) .
N5 C7 1.370(4) .
N5 C7 1.370(4) 3_655
N5 H5 0.8600 .
C1 O2 1.245(3) 3_655
C1 C2 1.538(6) .
C2 N4 1.313(3) 3_655
C5 C6 1.527(5) .
O12A O13B 1.17(5) .
O12A O12B 1.40(17) .
O13A O13B 1.29(5) .
O14A O14B 1.43(11) .
O14A O14B 1.43(11) 3
O14A O14B 1.43(11) 8_656
O14A O14B 1.43(11) 6_566

loop_
_geom_torsion_atom_site_label_1
_geom_torsion_atom_site_label_2
_geom_torsion_atom_site_label_3
_geom_torsion_atom_site_label_4
_geom_torsion
_geom_torsion_site_symmetry_1
_geom_torsion_site_symmetry_4
Co2 O2 C1 O2 -173.4(2) . 3_655
Co2 O2 C1 C2 6.6(2) . .
C7 N4 C2 N4 -1.1(2) . 3_655
Co2 N4 C2 N4 173.5(2) . 3_655
C7 N4 C2 C1 178.9(2) . .
Co2 N4 C2 C1 -6.5(2) . .
O2 C1 C2 N4 180.00(19) 3_655 .
O2 C1 C2 N4 0.00(19) . .
O2 C1 C2 N4 0.00(19) 3_655 3_655
O2 C1 C2 N4 180.00(19) . 3_655
C4 N3 C3 O8 179.4(4) . .
C4 N3 C3 N2 -1.6(6) . .
C6 N2 C3 O8 -179.8(4) . .
Co2 N2 C3 O8 5.6(6) . .
C6 N2 C3 N3 1.2(5) . .
Co2 N2 C3 N3 -173.4(3) . .
C3 N3 C4 O9 -178.7(4) . .
C3 N3 C4 N1 1.5(6) . .
C6 N1 C4 O9 179.2(4) . .
Co1 N1 C4 O9 3.4(7) . .
C6 N1 C4 N3 -1.0(6) . .
Co1 N1 C4 N3 -176.9(3) . .
Co2 O5 C5 O6 178.9(3) . .
Co2 O5 C5 C6 -1.8(4) . .
Co1 O6 C5 O5 175.9(3) . .
Co1 O6 C5 C6 -3.5(4) . .
C4 N1 C6 N2 0.9(6) . .
Co1 N1 C6 N2 177.4(3) . .
C4 N1 C6 C5 -179.6(3) . .
Co1 N1 C6 C5 -3.1(4) . .
C3 N2 C6 N1 -1.0(5) . .
Co2 N2 C6 N1 174.5(3) . .
C3 N2 C6 C5 179.5(3) . .
Co2 N2 C6 C5 -5.0(4) . .
O5 C5 C6 N1 -174.8(3) . .
O6 C5 C6 N1 4.5(5) . .
O5 C5 C6 N2 4.7(5) . .
O6 C5 C6 N2 -175.9(3) . .
C7 N5 C7 O1 178.5(4) 3_655 .
C7 N5 C7 N4 -1.0(2) 3_655 .
C2 N4 C7 O1 -177.5(3) . .
Co2 N4 C7 O1 8.9(6) . .
C2 N4 C7 N5 2.0(4) . .
Co2 N4 C7 N5 -171.58(19) . .
O12B O12A O13B O13A 144(11) . .
